data_4028782
loop_
_publ_author_name
'Benedikt Neue'
'Atsushi Wakamiya'
'Roland Fr\"ohlich'
'Birgit Wibbeling'
'Shigehiro Yamaguchi'
'Ernst-Ulrich W\"urthwein'

_publ_section_title
;
 Modification and Unexpected Reactivity of 2-Borylbenzaldimines: Acylated
 and Silylated Derivatives as Well as Dimeric Compounds
;
_journal_name_full 'Journal of Organic Chemistry'
_journal_page_first 11747
_journal_page_last 11755
_journal_paper_doi 10.1021/jo401748d
_journal_volume 78
_journal_year 2013
_chemical_formula_sum 'C64 H68 B2 N2'
_chemical_formula_weight 886.82
_chemical_name_systematic
; 
 ? 
;
_space_group_IT_number 2
_symmetry_cell_setting triclinic
_symmetry_space_group_name_Hall '-P 1'
_symmetry_space_group_name_H-M 'P -1'
_atom_sites_solution_hydrogens geom
_atom_sites_solution_primary direct
_atom_sites_solution_secondary difmap
_audit_creation_method SHELXL-97
_cell_angle_alpha 105.132(3)
_cell_angle_beta 93.171(3)
_cell_angle_gamma 93.324(3)
_cell_formula_units_Z 2
_cell_length_a 11.962(2)
_cell_length_b 14.969(3)
_cell_length_c 16.155(3)
_cell_measurement_reflns_used 6845
_cell_measurement_temperature 173(2)
_cell_measurement_theta_max 31.50
_cell_measurement_theta_min 3.67
_cell_volume 2780.2(9)
_computing_cell_refinement 'CrystalClear (Rigaku Corp., 2000)'
_computing_data_collection 'CrystalClear (Rigaku Corp., 2000)'
_computing_data_reduction 'CrystalClear (Rigaku Corp., 2000)'
_computing_molecular_graphics 'XP (BrukerAXS, 2000)'
_computing_publication_material 'SHELXL-97 (Sheldrick, 1997)'
_computing_structure_refinement 'SHELXL-97 (Sheldrick, 1997)'
_computing_structure_solution 'SHELXS-97 (Sheldrick, 1990)'
_diffrn_ambient_temperature 173(2)
_diffrn_measured_fraction_theta_full 0.975
_diffrn_measured_fraction_theta_max 0.975
_diffrn_measurement_device_type CCD
_diffrn_measurement_method '\w and \f scans'
_diffrn_radiation_monochromator Confocal
_diffrn_radiation_source 'Rotating Anode'
_diffrn_radiation_type MoK\a
_diffrn_radiation_wavelength 0.71070
_diffrn_reflns_av_R_equivalents 0.032
_diffrn_reflns_av_sigmaI/netI 0.0510
_diffrn_reflns_limit_h_max 14
_diffrn_reflns_limit_h_min -14
_diffrn_reflns_limit_k_max 17
_diffrn_reflns_limit_k_min -18
_diffrn_reflns_limit_l_max 19
_diffrn_reflns_limit_l_min 0
_diffrn_reflns_number 26410
_diffrn_reflns_theta_full 25.35
_diffrn_reflns_theta_max 25.35
_diffrn_reflns_theta_min 3.68
_exptl_absorpt_coefficient_mu 0.060
_exptl_absorpt_correction_T_max 0.9893
_exptl_absorpt_correction_T_min 0.9881
_exptl_absorpt_correction_type multi-scan
_exptl_crystal_colour colourless
_exptl_crystal_density_diffrn 1.059
_exptl_crystal_description prism
_exptl_crystal_F_000 952
_exptl_crystal_size_max 0.20
_exptl_crystal_size_mid 0.19
_exptl_crystal_size_min 0.18
_refine_diff_density_max 0.445
_refine_diff_density_min -0.258
_refine_diff_density_rms 0.059
_refine_ls_extinction_method none
_refine_ls_goodness_of_fit_ref 1.061
_refine_ls_hydrogen_treatment mixed
_refine_ls_matrix_type full
_refine_ls_number_parameters 629
_refine_ls_number_reflns 9939
_refine_ls_number_restraints 0
_refine_ls_restrained_S_all 1.061
_refine_ls_R_factor_all 0.0917
_refine_ls_R_factor_gt 0.0699
_refine_ls_shift/su_max 0.035
_refine_ls_shift/su_mean 0.000
_refine_ls_structure_factor_coef Fsqd
_refine_ls_weighting_details 'calc w=1/[\s^2^(Fo^2^)+(0.1078P)^2^+1.1347P] where P=(Fo^2^+2Fc^2^)/3'
_refine_ls_weighting_scheme calc
_refine_ls_wR_factor_gt 0.1907
_refine_ls_wR_factor_ref 0.2058
_reflns_number_gt 7166
_reflns_number_total 9939
_reflns_threshold_expression >2sigma(I)
_cod_data_source_file jo401748d_si_001_8.cif
_cod_data_source_block j-31
_cod_database_code 4028782

loop_
_symmetry_equiv_pos_as_xyz
'x, y, z'
'-x, -y, -z'

loop_
_atom_site_label
_atom_site_type_symbol
_atom_site_fract_x
_atom_site_fract_y
_atom_site_fract_z
_atom_site_U_iso_or_equiv
_atom_site_adp_type
_atom_site_occupancy
_atom_site_symmetry_multiplicity
_atom_site_calc_flag
_atom_site_refinement_flags
B1 B 0.7588(2) -0.07315(18) 0.65731(17) 0.0285(6) Uani 1 1 d .
B2 B 0.8180(2) 0.38535(18) 0.7465(2) 0.0331(6) Uani 1 1 d .
N1 N 0.77715(15) 0.04125(13) 0.68517(11) 0.0247(4) Uani 1 1 d .
N2 N 0.60961(16) 0.21429(15) 0.81730(13) 0.0293(5) Uani 1 1 d .
H01 H 0.602(2) 0.271(2) 0.8252(18) 0.043(8) Uiso 1 1 d .
C1 C 0.63121(19) -0.07589(16) 0.68574(14) 0.0281(5) Uani 1 1 d .
C2 C 0.59677(18) 0.01492(15) 0.71714(14) 0.0256(5) Uani 1 1 d .
C3 C 0.48697(19) 0.03155(17) 0.73909(15) 0.0319(5) Uani 1 1 d .
H3 H 0.4661 0.0932 0.7604 0.038 Uiso 1 1 calc R
C4 C 0.4094(2) -0.04314(18) 0.72930(16) 0.0360(6) Uani 1 1 d .
H4 H 0.3345 -0.0330 0.7442 0.043 Uiso 1 1 calc R
C5 C 0.4405(2) -0.13302(19) 0.69775(17) 0.0401(6) Uani 1 1 d .
H5 H 0.3868 -0.1840 0.6919 0.048 Uiso 1 1 calc R
C6 C 0.5493(2) -0.14952(18) 0.67458(16) 0.0358(6) Uani 1 1 d .
H6 H 0.5682 -0.2114 0.6510 0.043 Uiso 1 1 calc R
C7 C 0.69125(18) 0.08325(15) 0.71917(13) 0.0245(5) Uani 1 1 d .
C8 C 0.88440(18) 0.09275(16) 0.68262(15) 0.0288(5) Uani 1 1 d .
H8A H 0.8689 0.1548 0.6760 0.035 Uiso 1 1 calc R
H8B H 0.9212 0.0600 0.6311 0.035 Uiso 1 1 calc R
C9 C 0.69375(19) 0.18881(16) 0.75443(15) 0.0275(5) Uani 1 1 d .
H9 H 0.7699 0.2126 0.7831 0.033 Uiso 1 1 calc R
C10 C 0.66993(19) 0.23500(16) 0.68196(15) 0.0279(5) Uani 1 1 d .
C11 C 0.5828(2) 0.19481(17) 0.62112(16) 0.0314(5) Uani 1 1 d .
H11 H 0.5395 0.1422 0.6276 0.038 Uiso 1 1 calc R
C12 C 0.5570(2) 0.22880(18) 0.55130(17) 0.0374(6) Uani 1 1 d .
H12 H 0.4963 0.2004 0.5108 0.045 Uiso 1 1 calc R
C13 C 0.6208(2) 0.3051(2) 0.54116(19) 0.0447(7) Uani 1 1 d .
H13 H 0.6063 0.3282 0.4924 0.054 Uiso 1 1 calc R
C14 C 0.7062(2) 0.34737(18) 0.60301(18) 0.0395(6) Uani 1 1 d .
H14 H 0.7489 0.3999 0.5955 0.047 Uiso 1 1 calc R
C15 C 0.7326(2) 0.31663(16) 0.67568(16) 0.0308(5) Uani 1 1 d .
C16 C 0.6409(2) 0.19924(18) 0.90049(15) 0.0325(5) Uani 1 1 d .
H16A H 0.7149 0.2326 0.9225 0.039 Uiso 1 1 calc R
H16B H 0.6485 0.1322 0.8935 0.039 Uiso 1 1 calc R
C21 C 0.96577(19) 0.10522(16) 0.76096(15) 0.0300(5) Uani 1 1 d .
C22 C 1.0797(2) 0.11828(18) 0.75142(19) 0.0400(6) Uani 1 1 d .
H22 H 1.1046 0.1186 0.6967 0.048 Uiso 1 1 calc R
C23 C 1.1575(2) 0.1308(2) 0.8213(2) 0.0522(8) Uani 1 1 d .
H23 H 1.2352 0.1411 0.8145 0.063 Uiso 1 1 calc R
C24 C 1.1221(3) 0.1284(2) 0.9007(2) 0.0589(9) Uani 1 1 d .
H24 H 1.1752 0.1362 0.9484 0.071 Uiso 1 1 calc R
C25 C 1.0092(3) 0.1144(2) 0.9099(2) 0.0538(8) Uani 1 1 d .
H25 H 0.9844 0.1120 0.9642 0.065 Uiso 1 1 calc R
C26 C 0.9318(2) 0.10373(18) 0.84096(17) 0.0384(6) Uani 1 1 d .
H26 H 0.8541 0.0953 0.8485 0.046 Uiso 1 1 calc R
C31 C 0.8651(2) -0.10373(16) 0.71000(15) 0.0317(5) Uani 1 1 d .
C32 C 0.9714(2) -0.11496(17) 0.67562(17) 0.0376(6) Uani 1 1 d .
C33 C 1.0615(2) -0.1381(2) 0.7223(2) 0.0501(8) Uani 1 1 d .
H33 H 1.1322 -0.1434 0.6981 0.060 Uiso 1 1 calc R
C34 C 1.0521(3) -0.1536(2) 0.8023(2) 0.0554(8) Uani 1 1 d .
C35 C 0.9488(3) -0.14272(19) 0.8364(2) 0.0506(8) Uani 1 1 d .
H35 H 0.9401 -0.1531 0.8914 0.061 Uiso 1 1 calc R
C36 C 0.8569(2) -0.11717(17) 0.79354(17) 0.0391(6) Uani 1 1 d .
C37 C 1.0001(2) -0.1038(2) 0.58867(19) 0.0485(7) Uani 1 1 d .
H37A H 1.0648 -0.0586 0.5959 0.073 Uiso 1 1 calc R
H37B H 0.9356 -0.0820 0.5615 0.073 Uiso 1 1 calc R
H37C H 1.0184 -0.1638 0.5522 0.073 Uiso 1 1 calc R
C38 C 1.1520(3) -0.1801(3) 0.8506(3) 0.0859(13) Uani 1 1 d .
H38A H 1.1986 -0.2184 0.8095 0.129 Uiso 1 1 calc R
H38B H 1.1253 -0.2152 0.8899 0.129 Uiso 1 1 calc R
H38C H 1.1966 -0.1237 0.8835 0.129 Uiso 1 1 calc R
C39 C 0.7515(3) -0.1048(2) 0.84049(19) 0.0539(8) Uani 1 1 d .
H39A H 0.6939 -0.1538 0.8112 0.081 Uiso 1 1 calc R
H39B H 0.7244 -0.0441 0.8413 0.081 Uiso 1 1 calc R
H39C H 0.7674 -0.1085 0.8996 0.081 Uiso 1 1 calc R
C41 C 0.74566(19) -0.12785(16) 0.55367(15) 0.0291(5) Uani 1 1 d .
C42 C 0.72226(19) -0.08772(17) 0.48535(15) 0.0315(5) Uani 1 1 d .
C43 C 0.7071(2) -0.14232(19) 0.40047(16) 0.0360(6) Uani 1 1 d .
H43 H 0.6939 -0.1127 0.3559 0.043 Uiso 1 1 calc R
C44 C 0.7105(2) -0.23707(19) 0.37877(16) 0.0403(6) Uani 1 1 d .
C45 C 0.7300(2) -0.27736(19) 0.44537(18) 0.0411(6) Uani 1 1 d .
H45 H 0.7311 -0.3429 0.4323 0.049 Uiso 1 1 calc R
C46 C 0.7481(2) -0.22581(17) 0.53122(17) 0.0360(6) Uani 1 1 d .
C47 C 0.7066(3) 0.01417(19) 0.49912(17) 0.0434(7) Uani 1 1 d .
H47A H 0.6892 0.0270 0.4435 0.065 Uiso 1 1 calc R
H47B H 0.7759 0.0505 0.5267 0.065 Uiso 1 1 calc R
H47C H 0.6448 0.0313 0.5360 0.065 Uiso 1 1 calc R
C48 C 0.6919(3) -0.2948(2) 0.28645(19) 0.0595(9) Uani 1 1 d .
H48A H 0.6931 -0.3608 0.2845 0.089 Uiso 1 1 calc R
H48B H 0.7516 -0.2777 0.2530 0.089 Uiso 1 1 calc R
H48C H 0.6190 -0.2835 0.2620 0.089 Uiso 1 1 calc R
C49 C 0.7731(3) -0.28220(19) 0.5947(2) 0.0510(8) Uani 1 1 d .
H49A H 0.7444 -0.3469 0.5696 0.077 Uiso 1 1 calc R
H49B H 0.7366 -0.2567 0.6477 0.077 Uiso 1 1 calc R
H49C H 0.8544 -0.2794 0.6077 0.077 Uiso 1 1 calc R
C51 C 0.5557(2) 0.23229(16) 0.96545(16) 0.0317(5) Uani 1 1 d .
C52 C 0.4521(2) 0.2594(2) 0.9433(2) 0.0461(7) Uani 1 1 d .
H52 H 0.4325 0.2582 0.8853 0.055 Uiso 1 1 calc R
C53 C 0.3768(3) 0.2882(2) 1.0054(2) 0.0543(8) Uani 1 1 d .
H53 H 0.3062 0.3073 0.9896 0.065 Uiso 1 1 calc R
C54 C 0.4031(3) 0.2893(2) 1.0889(2) 0.0587(9) Uani 1 1 d .
H54 H 0.3508 0.3083 1.1310 0.070 Uiso 1 1 calc R
C55 C 0.5048(3) 0.2631(3) 1.1113(2) 0.0677(10) Uani 1 1 d .
H55 H 0.5236 0.2638 1.1693 0.081 Uiso 1 1 calc R
C56 C 0.5809(3) 0.2356(2) 1.05024(18) 0.0507(7) Uani 1 1 d .
H56 H 0.6522 0.2185 1.0672 0.061 Uiso 1 1 calc R
C61 C 0.9091(2) 0.44514(17) 0.71326(18) 0.0372(6) Uani 1 1 d .
C62 C 0.9148(2) 0.54362(18) 0.73951(19) 0.0419(6) Uani 1 1 d .
C63 C 0.9848(2) 0.5956(2) 0.7007(2) 0.0482(7) Uani 1 1 d .
H63 H 0.9859 0.6613 0.7184 0.058 Uiso 1 1 calc R
C64 C 1.0522(3) 0.5549(2) 0.6380(2) 0.0574(8) Uani 1 1 d .
C65 C 1.0511(3) 0.4594(2) 0.6146(2) 0.0581(9) Uani 1 1 d .
H65 H 1.0998 0.4304 0.5728 0.070 Uiso 1 1 calc R
C66 C 0.9807(2) 0.40399(18) 0.6502(2) 0.0443(7) Uani 1 1 d .
C67 C 0.8421(3) 0.5963(2) 0.8072(3) 0.0711(11) Uani 1 1 d .
H67A H 0.8551 0.6630 0.8135 0.107 Uiso 1 1 calc R
H67B H 0.8614 0.5829 0.8623 0.107 Uiso 1 1 calc R
H67C H 0.7628 0.5768 0.7895 0.107 Uiso 1 1 calc R
C68 C 1.1255(4) 0.6143(3) 0.5946(3) 0.0919(14) Uani 1 1 d .
H68A H 1.1660 0.5738 0.5503 0.138 Uiso 1 1 calc R
H68B H 1.1796 0.6552 0.6378 0.138 Uiso 1 1 calc R
H68C H 1.0778 0.6518 0.5681 0.138 Uiso 1 1 calc R
C69 C 0.9855(3) 0.30030(19) 0.6203(2) 0.0528(8) Uani 1 1 d .
H69A H 1.0447 0.2855 0.5804 0.079 Uiso 1 1 calc R
H69B H 0.9131 0.2720 0.5911 0.079 Uiso 1 1 calc R
H69C H 1.0019 0.2759 0.6700 0.079 Uiso 1 1 calc R
C71 C 0.8016(2) 0.40120(16) 0.84571(17) 0.0365(6) Uani 1 1 d .
C72 C 0.7000(2) 0.43149(18) 0.88161(19) 0.0439(7) Uani 1 1 d .
C73 C 0.6921(3) 0.4488(2) 0.9708(2) 0.0580(9) Uani 1 1 d .
H73 H 0.6241 0.4696 0.9941 0.070 Uiso 1 1 calc R
C74 C 0.7786(3) 0.4368(2) 1.0258(2) 0.0585(9) Uani 1 1 d .
C75 C 0.8774(3) 0.4072(2) 0.99083(19) 0.0528(8) Uani 1 1 d .
H75 H 0.9376 0.3979 1.0278 0.063 Uiso 1 1 calc R
C76 C 0.8914(2) 0.39041(17) 0.90286(18) 0.0403(6) Uani 1 1 d .
C77 C 0.6014(2) 0.4497(2) 0.8290(2) 0.0563(9) Uani 1 1 d .
H77A H 0.5319 0.4277 0.8493 0.084 Uiso 1 1 calc R
H77B H 0.6066 0.4170 0.7685 0.084 Uiso 1 1 calc R
H77C H 0.6010 0.5166 0.8348 0.084 Uiso 1 1 calc R
C78 C 0.7652(4) 0.4550(3) 1.1212(2) 0.0881(14) Uani 1 1 d .
H78A H 0.7745 0.5219 1.1482 0.132 Uiso 1 1 calc R
H78B H 0.8221 0.4239 1.1470 0.132 Uiso 1 1 calc R
H78C H 0.6902 0.4309 1.1302 0.132 Uiso 1 1 calc R
C79 C 1.0017(2) 0.3596(2) 0.8711(2) 0.0488(7) Uani 1 1 d .
H79A H 1.0566 0.3671 0.9201 0.073 Uiso 1 1 calc R
H79B H 1.0282 0.3973 0.8338 0.073 Uiso 1 1 calc R
H79C H 0.9924 0.2942 0.8384 0.073 Uiso 1 1 calc R

loop_
_atom_site_aniso_label
_atom_site_aniso_U_11
_atom_site_aniso_U_22
_atom_site_aniso_U_33
_atom_site_aniso_U_23
_atom_site_aniso_U_13
_atom_site_aniso_U_12
B1 0.0294(14) 0.0275(14) 0.0285(14) 0.0074(11) 0.0010(11) 0.0016(11)
B2 0.0263(14) 0.0226(14) 0.0498(17) 0.0064(12) 0.0096(12) 0.0061(11)
N1 0.0230(9) 0.0295(10) 0.0214(9) 0.0063(8) 0.0014(7) 0.0014(8)
N2 0.0293(11) 0.0293(12) 0.0287(11) 0.0049(8) 0.0063(8) 0.0061(9)
C1 0.0297(12) 0.0319(13) 0.0233(11) 0.0094(9) -0.0008(9) 0.0001(10)
C2 0.0252(12) 0.0279(12) 0.0237(11) 0.0083(9) -0.0007(9) -0.0031(9)
C3 0.0272(12) 0.0360(14) 0.0313(13) 0.0067(10) 0.0034(10) 0.0027(10)
C4 0.0257(12) 0.0465(16) 0.0365(14) 0.0131(11) 0.0034(10) -0.0025(11)
C5 0.0366(14) 0.0416(16) 0.0418(15) 0.0148(12) -0.0007(12) -0.0127(12)
C6 0.0375(14) 0.0328(14) 0.0370(14) 0.0107(11) 0.0007(11) -0.0028(11)
C7 0.0244(11) 0.0294(12) 0.0186(10) 0.0048(9) -0.0005(9) 0.0031(9)
C8 0.0236(12) 0.0313(13) 0.0312(12) 0.0071(10) 0.0056(10) 0.0009(9)
C9 0.0224(11) 0.0280(12) 0.0306(12) 0.0056(10) 0.0021(9) 0.0001(9)
C10 0.0232(11) 0.0304(13) 0.0293(12) 0.0047(10) 0.0062(9) 0.0059(9)
C11 0.0273(12) 0.0316(13) 0.0355(13) 0.0090(10) 0.0033(10) 0.0023(10)
C12 0.0332(14) 0.0412(15) 0.0384(14) 0.0117(11) 0.0001(11) 0.0036(11)
C13 0.0433(16) 0.0497(17) 0.0476(16) 0.0237(13) 0.0044(13) 0.0066(13)
C14 0.0360(14) 0.0348(14) 0.0514(16) 0.0178(12) 0.0052(12) 0.0015(11)
C15 0.0278(12) 0.0284(13) 0.0367(13) 0.0081(10) 0.0078(10) 0.0050(10)
C16 0.0285(13) 0.0370(14) 0.0299(13) 0.0043(10) 0.0039(10) 0.0042(10)
C21 0.0274(12) 0.0242(12) 0.0360(13) 0.0045(10) -0.0002(10) -0.0003(9)
C22 0.0306(14) 0.0335(14) 0.0540(17) 0.0085(12) 0.0018(12) 0.0031(11)
C23 0.0286(14) 0.0476(18) 0.076(2) 0.0119(15) -0.0107(14) -0.0010(12)
C24 0.0500(19) 0.058(2) 0.065(2) 0.0175(16) -0.0250(16) -0.0069(15)
C25 0.0494(18) 0.066(2) 0.0437(17) 0.0166(15) -0.0095(14) -0.0088(15)
C26 0.0329(14) 0.0441(16) 0.0367(14) 0.0108(12) -0.0032(11) -0.0048(11)
C31 0.0353(13) 0.0222(12) 0.0341(13) 0.0027(10) -0.0054(10) 0.0029(10)
C32 0.0347(14) 0.0278(13) 0.0435(15) -0.0014(11) -0.0042(11) 0.0041(10)
C33 0.0352(15) 0.0423(17) 0.066(2) 0.0035(14) -0.0098(14) 0.0100(12)
C34 0.0474(18) 0.0403(17) 0.074(2) 0.0134(15) -0.0253(16) 0.0047(13)
C35 0.067(2) 0.0344(15) 0.0482(17) 0.0138(12) -0.0233(15) -0.0026(14)
C36 0.0468(16) 0.0301(14) 0.0386(14) 0.0095(11) -0.0113(12) -0.0004(11)
C37 0.0362(15) 0.0535(18) 0.0514(17) 0.0029(14) 0.0105(13) 0.0110(13)
C38 0.065(2) 0.097(3) 0.100(3) 0.039(2) -0.034(2) 0.018(2)
C39 0.0608(19) 0.073(2) 0.0348(15) 0.0272(15) 0.0008(14) 0.0047(16)
C41 0.0240(12) 0.0319(13) 0.0294(12) 0.0049(10) 0.0005(9) 0.0025(10)
C42 0.0233(12) 0.0405(14) 0.0304(13) 0.0079(10) 0.0037(10) 0.0047(10)
C43 0.0271(13) 0.0511(17) 0.0285(13) 0.0082(11) 0.0014(10) 0.0048(11)
C44 0.0323(14) 0.0490(17) 0.0313(14) -0.0040(12) 0.0008(11) 0.0049(12)
C45 0.0366(14) 0.0342(14) 0.0453(16) -0.0019(12) -0.0012(12) 0.0058(11)
C46 0.0328(13) 0.0344(14) 0.0374(14) 0.0041(11) -0.0037(11) 0.0057(11)
C47 0.0619(18) 0.0431(16) 0.0269(13) 0.0117(11) 0.0006(12) 0.0080(13)
C48 0.069(2) 0.059(2) 0.0368(16) -0.0096(14) -0.0030(15) 0.0006(16)
C49 0.068(2) 0.0285(14) 0.0510(17) 0.0045(12) -0.0139(15) 0.0054(13)
C51 0.0322(13) 0.0272(13) 0.0330(13) 0.0035(10) 0.0055(10) -0.0032(10)
C52 0.0363(15) 0.0524(17) 0.0470(16) 0.0069(13) 0.0072(12) 0.0073(12)
C53 0.0389(16) 0.0509(18) 0.070(2) 0.0053(15) 0.0230(15) 0.0085(13)
C54 0.067(2) 0.0421(17) 0.069(2) 0.0106(15) 0.0424(18) 0.0088(15)
C55 0.084(3) 0.085(3) 0.0416(18) 0.0214(17) 0.0265(17) 0.026(2)
C56 0.0548(18) 0.064(2) 0.0394(16) 0.0185(14) 0.0147(13) 0.0185(15)
C61 0.0295(13) 0.0307(13) 0.0505(16) 0.0084(11) 0.0068(11) 0.0009(10)
C62 0.0352(14) 0.0276(14) 0.0610(18) 0.0084(12) 0.0050(13) 0.0003(11)
C63 0.0453(16) 0.0309(15) 0.069(2) 0.0142(13) 0.0049(15) -0.0021(12)
C64 0.0565(19) 0.0429(18) 0.079(2) 0.0251(16) 0.0187(17) -0.0036(14)
C65 0.058(2) 0.0421(18) 0.076(2) 0.0141(15) 0.0322(17) -0.0001(14)
C66 0.0395(15) 0.0323(14) 0.0623(19) 0.0133(13) 0.0119(13) 0.0008(11)
C67 0.074(2) 0.0253(15) 0.107(3) 0.0003(16) 0.036(2) 0.0022(15)
C68 0.112(3) 0.061(2) 0.113(4) 0.036(2) 0.052(3) -0.008(2)
C69 0.0463(17) 0.0355(15) 0.076(2) 0.0074(14) 0.0301(15) 0.0036(13)
C71 0.0346(14) 0.0224(12) 0.0456(15) -0.0032(10) 0.0091(11) -0.0038(10)
C72 0.0369(15) 0.0275(13) 0.0576(18) -0.0063(12) 0.0154(13) -0.0068(11)
C73 0.0543(19) 0.0395(17) 0.064(2) -0.0159(14) 0.0273(17) -0.0117(14)
C74 0.066(2) 0.0460(18) 0.0498(18) -0.0072(14) 0.0169(17) -0.0256(16)
C75 0.061(2) 0.0438(17) 0.0427(17) -0.0024(13) -0.0020(14) -0.0194(14)
C76 0.0391(15) 0.0267(13) 0.0477(16) -0.0008(11) 0.0018(12) -0.0078(11)
C77 0.0385(16) 0.0359(16) 0.088(2) 0.0024(15) 0.0159(16) 0.0087(12)
C78 0.114(4) 0.084(3) 0.052(2) -0.0021(19) 0.028(2) -0.034(2)
C79 0.0387(16) 0.0425(16) 0.0603(19) 0.0069(14) -0.0030(13) -0.0007(12)

loop_
_atom_type_symbol
_atom_type_description
_atom_type_scat_dispersion_real
_atom_type_scat_dispersion_imag
_atom_type_scat_source
C C 0.0033 0.0016 'International Tables Vol C Tables 4.2.6.8 and 6.1.1.4'
H H 0.0000 0.0000 'International Tables Vol C Tables 4.2.6.8 and 6.1.1.4'
B B 0.0013 0.0007 'International Tables Vol C Tables 4.2.6.8 and 6.1.1.4'
N N 0.0061 0.0033 'International Tables Vol C Tables 4.2.6.8 and 6.1.1.4'

loop_
_geom_angle_atom_site_label_1
_geom_angle_atom_site_label_2
_geom_angle_atom_site_label_3
_geom_angle
C1 B1 C31 123.4(2)
C1 B1 N1 94.61(17)
C31 B1 N1 103.00(18)
C1 B1 C41 103.50(18)
C31 B1 C41 113.5(2)
N1 B1 C41 118.30(19)
C61 B2 C71 121.7(2)
C61 B2 C15 117.0(2)
C71 B2 C15 120.9(2)
C7 N1 C8 121.51(19)
C7 N1 B1 114.40(18)
C8 N1 B1 123.69(18)
C16 N2 C9 113.85(19)
C16 N2 H01 107(2)
C9 N2 H01 107(2)
C6 C1 C2 117.1(2)
C6 C1 B1 131.4(2)
C2 C1 B1 110.99(19)
C3 C2 C1 122.2(2)
C3 C2 C7 128.2(2)
C1 C2 C7 109.59(19)
C4 C3 C2 118.9(2)
C4 C3 H3 120.6
C2 C3 H3 120.6
C3 C4 C5 120.1(2)
C3 C4 H4 119.9
C5 C4 H4 119.9
C4 C5 C6 121.0(2)
C4 C5 H5 119.5
C6 C5 H5 119.5
C5 C6 C1 120.6(2)
C5 C6 H6 119.7
C1 C6 H6 119.7
N1 C7 C2 110.19(19)
N1 C7 C9 122.6(2)
C2 C7 C9 127.16(19)
N1 C8 C21 115.08(19)
N1 C8 H8A 108.5
C21 C8 H8A 108.5
N1 C8 H8B 108.5
C21 C8 H8B 108.5
H8A C8 H8B 107.5
N2 C9 C10 108.42(18)
N2 C9 C7 110.82(18)
C10 C9 C7 110.84(18)
N2 C9 H9 108.9
C10 C9 H9 108.9
C7 C9 H9 108.9
C11 C10 C15 119.9(2)
C11 C10 C9 117.4(2)
C15 C10 C9 122.7(2)
C12 C11 C10 122.1(2)
C12 C11 H11 118.9
C10 C11 H11 118.9
C11 C12 C13 119.0(2)
C11 C12 H12 120.5
C13 C12 H12 120.5
C14 C13 C12 119.2(3)
C14 C13 H13 120.4
C12 C13 H13 120.4
C13 C14 C15 123.3(2)
C13 C14 H14 118.3
C15 C14 H14 118.3
C14 C15 C10 116.3(2)
C14 C15 B2 114.9(2)
C10 C15 B2 128.3(2)
N2 C16 C51 112.3(2)
N2 C16 H16A 109.1
C51 C16 H16A 109.1
N2 C16 H16B 109.1
C51 C16 H16B 109.1
H16A C16 H16B 107.9
C26 C21 C22 118.6(2)
C26 C21 C8 123.1(2)
C22 C21 C8 118.3(2)
C21 C22 C23 120.5(3)
C21 C22 H22 119.7
C23 C22 H22 119.7
C24 C23 C22 120.1(3)
C24 C23 H23 120.0
C22 C23 H23 120.0
C25 C24 C23 119.4(3)
C25 C24 H24 120.3
C23 C24 H24 120.3
C24 C25 C26 120.5(3)
C24 C25 H25 119.8
C26 C25 H25 119.8
C25 C26 C21 120.9(3)
C25 C26 H26 119.6
C21 C26 H26 119.6
C32 C31 C36 116.3(2)
C32 C31 B1 121.5(2)
C36 C31 B1 122.1(2)
C33 C32 C31 120.7(3)
C33 C32 C37 113.5(3)
C31 C32 C37 125.7(2)
C34 C33 C32 122.6(3)
C34 C33 H33 118.7
C32 C33 H33 118.7
C33 C34 C35 117.1(3)
C33 C34 C38 121.0(3)
C35 C34 C38 121.9(3)
C34 C35 C36 122.6(3)
C34 C35 H35 118.7
C36 C35 H35 118.7
C35 C36 C31 120.6(3)
C35 C36 C39 116.3(3)
C31 C36 C39 123.1(2)
C32 C37 H37A 109.5
C32 C37 H37B 109.5
H37A C37 H37B 109.5
C32 C37 H37C 109.5
H37A C37 H37C 109.5
H37B C37 H37C 109.5
C34 C38 H38A 109.5
C34 C38 H38B 109.5
H38A C38 H38B 109.5
C34 C38 H38C 109.5
H38A C38 H38C 109.5
H38B C38 H38C 109.5
C36 C39 H39A 109.5
C36 C39 H39B 109.5
H39A C39 H39B 109.5
C36 C39 H39C 109.5
H39A C39 H39C 109.5
H39B C39 H39C 109.5
C42 C41 C46 116.2(2)
C42 C41 B1 126.3(2)
C46 C41 B1 117.2(2)
C43 C42 C41 121.0(2)
C43 C42 C47 116.2(2)
C41 C42 C47 122.8(2)
C44 C43 C42 122.7(2)
C44 C43 H43 118.6
C42 C43 H43 118.6
C43 C44 C45 116.8(2)
C43 C44 C48 121.7(3)
C45 C44 C48 121.5(3)
C44 C45 C46 122.8(3)
C44 C45 H45 118.6
C46 C45 H45 118.6
C45 C46 C41 120.5(2)
C45 C46 C49 115.0(2)
C41 C46 C49 124.5(2)
C42 C47 H47A 109.5
C42 C47 H47B 109.5
H47A C47 H47B 109.5
C42 C47 H47C 109.5
H47A C47 H47C 109.5
H47B C47 H47C 109.5
C44 C48 H48A 109.5
C44 C48 H48B 109.5
H48A C48 H48B 109.5
C44 C48 H48C 109.5
H48A C48 H48C 109.5
H48B C48 H48C 109.5
C46 C49 H49A 109.5
C46 C49 H49B 109.5
H49A C49 H49B 109.5
C46 C49 H49C 109.5
H49A C49 H49C 109.5
H49B C49 H49C 109.5
C56 C51 C52 117.9(2)
C56 C51 C16 119.3(2)
C52 C51 C16 122.8(2)
C51 C52 C53 120.4(3)
C51 C52 H52 119.8
C53 C52 H52 119.8
C54 C53 C52 120.6(3)
C54 C53 H53 119.7
C52 C53 H53 119.7
C55 C54 C53 119.4(3)
C55 C54 H54 120.3
C53 C54 H54 120.3
C54 C55 C56 120.4(3)
C54 C55 H55 119.8
C56 C55 H55 119.8
C51 C56 C55 121.3(3)
C51 C56 H56 119.4
C55 C56 H56 119.4
C66 C61 C62 117.0(2)
C66 C61 B2 121.6(2)
C62 C61 B2 121.1(2)
C63 C62 C61 120.5(3)
C63 C62 C67 117.4(3)
C61 C62 C67 122.0(2)
C64 C63 C62 122.1(3)
C64 C63 H63 119.0
C62 C63 H63 119.0
C63 C64 C65 118.0(3)
C63 C64 C68 120.6(3)
C65 C64 C68 121.3(3)
C64 C65 C66 122.1(3)
C64 C65 H65 118.9
C66 C65 H65 118.9
C65 C66 C61 120.2(3)
C65 C66 C69 118.2(3)
C61 C66 C69 121.6(2)
C62 C67 H67A 109.5
C62 C67 H67B 109.5
H67A C67 H67B 109.5
C62 C67 H67C 109.5
H67A C67 H67C 109.5
H67B C67 H67C 109.5
C64 C68 H68A 109.5
C64 C68 H68B 109.5
H68A C68 H68B 109.5
C64 C68 H68C 109.5
H68A C68 H68C 109.5
H68B C68 H68C 109.5
C66 C69 H69A 109.5
C66 C69 H69B 109.5
H69A C69 H69B 109.5
C66 C69 H69C 109.5
H69A C69 H69C 109.5
H69B C69 H69C 109.5
C76 C71 C72 117.7(3)
C76 C71 B2 120.5(2)
C72 C71 B2 121.8(2)
C73 C72 C71 119.3(3)
C73 C72 C77 117.7(3)
C71 C72 C77 122.9(3)
C74 C73 C72 122.8(3)
C74 C73 H73 118.6
C72 C73 H73 118.6
C73 C74 C75 117.8(3)
C73 C74 C78 120.7(3)
C75 C74 C78 121.4(4)
C74 C75 C76 122.2(3)
C74 C75 H75 118.9
C76 C75 H75 118.9
C75 C76 C71 120.1(3)
C75 C76 C79 118.4(3)
C71 C76 C79 121.5(3)
C72 C77 H77A 109.5
C72 C77 H77B 109.5
H77A C77 H77B 109.5
C72 C77 H77C 109.5
H77A C77 H77C 109.5
H77B C77 H77C 109.5
C74 C78 H78A 109.5
C74 C78 H78B 109.5
H78A C78 H78B 109.5
C74 C78 H78C 109.5
H78A C78 H78C 109.5
H78B C78 H78C 109.5
C76 C79 H79A 109.5
C76 C79 H79B 109.5
H79A C79 H79B 109.5
C76 C79 H79C 109.5
H79A C79 H79C 109.5
H79B C79 H79C 109.5

loop_
_geom_bond_atom_site_label_1
_geom_bond_atom_site_label_2
_geom_bond_distance
B1 C1 1.619(3)
B1 C31 1.644(3)
B1 N1 1.651(3)
B1 C41 1.655(3)
B2 C61 1.574(4)
B2 C71 1.583(4)
B2 C15 1.595(4)
N1 C7 1.308(3)
N1 C8 1.466(3)
N2 C16 1.452(3)
N2 C9 1.465(3)
N2 H01 0.84(3)
C1 C6 1.399(3)
C1 C2 1.415(3)
C2 C3 1.399(3)
C2 C7 1.473(3)
C3 C4 1.381(3)
C3 H3 0.9500
C4 C5 1.389(4)
C4 H4 0.9500
C5 C6 1.392(4)
C5 H5 0.9500
C6 H6 0.9500
C7 C9 1.531(3)
C8 C21 1.518(3)
C8 H8A 0.9900
C8 H8B 0.9900
C9 C10 1.529(3)
C9 H9 1.0000
C10 C11 1.385(3)
C10 C15 1.426(3)
C11 C12 1.381(3)
C11 H11 0.9500
C12 C13 1.388(4)
C12 H12 0.9500
C13 C14 1.387(4)
C13 H13 0.9500
C14 C15 1.396(4)
C14 H14 0.9500
C16 C51 1.514(3)
C16 H16A 0.9900
C16 H16B 0.9900
C21 C26 1.381(4)
C21 C22 1.388(3)
C22 C23 1.389(4)
C22 H22 0.9500
C23 C24 1.381(5)
C23 H23 0.9500
C24 C25 1.377(5)
C24 H24 0.9500
C25 C26 1.378(4)
C25 H25 0.9500
C26 H26 0.9500
C31 C32 1.417(4)
C31 C36 1.423(4)
C32 C33 1.392(4)
C32 C37 1.512(4)
C33 C34 1.381(5)
C33 H33 0.9500
C34 C35 1.382(5)
C34 C38 1.519(4)
C35 C36 1.392(4)
C35 H35 0.9500
C36 C39 1.503(4)
C37 H37A 0.9800
C37 H37B 0.9800
C37 H37C 0.9800
C38 H38A 0.9800
C38 H38B 0.9800
C38 H38C 0.9800
C39 H39A 0.9800
C39 H39B 0.9800
C39 H39C 0.9800
C41 C42 1.410(3)
C41 C46 1.418(3)
C42 C43 1.397(3)
C42 C47 1.507(4)
C43 C44 1.373(4)
C43 H43 0.9500
C44 C45 1.379(4)
C44 C48 1.513(4)
C45 C46 1.398(4)
C45 H45 0.9500
C46 C49 1.516(4)
C47 H47A 0.9800
C47 H47B 0.9800
C47 H47C 0.9800
C48 H48A 0.9800
C48 H48B 0.9800
C48 H48C 0.9800
C49 H49A 0.9800
C49 H49B 0.9800
C49 H49C 0.9800
C51 C56 1.374(4)
C51 C52 1.382(4)
C52 C53 1.386(4)
C52 H52 0.9500
C53 C54 1.364(5)
C53 H53 0.9500
C54 C55 1.358(5)
C54 H54 0.9500
C55 C56 1.379(4)
C55 H55 0.9500
C56 H56 0.9500
C61 C66 1.407(4)
C61 C62 1.420(4)
C62 C63 1.391(4)
C62 C67 1.520(4)
C63 C64 1.369(4)
C63 H63 0.9500
C64 C65 1.378(4)
C64 C68 1.534(4)
C65 C66 1.397(4)
C65 H65 0.9500
C66 C69 1.506(4)
C67 H67A 0.9800
C67 H67B 0.9800
C67 H67C 0.9800
C68 H68A 0.9800
C68 H68B 0.9800
C68 H68C 0.9800
C69 H69A 0.9800
C69 H69B 0.9800
C69 H69C 0.9800
C71 C76 1.421(4)
C71 C72 1.422(4)
C72 C73 1.405(4)
C72 C77 1.496(4)
C73 C74 1.377(5)
C73 H73 0.9500
C74 C75 1.384(5)
C74 C78 1.513(5)
C75 C76 1.399(4)
C75 H75 0.9500
C76 C79 1.496(4)
C77 H77A 0.9800
C77 H77B 0.9800
C77 H77C 0.9800
C78 H78A 0.9800
C78 H78B 0.9800
C78 H78C 0.9800
C79 H79A 0.9800
C79 H79B 0.9800
C79 H79C 0.9800

loop_
_geom_torsion_atom_site_label_1
_geom_torsion_atom_site_label_2
_geom_torsion_atom_site_label_3
_geom_torsion_atom_site_label_4
_geom_torsion
C1 B1 N1 C7 1.9(2)
C31 B1 N1 C7 -124.0(2)
C41 B1 N1 C7 109.9(2)
C1 B1 N1 C8 174.60(18)
C31 B1 N1 C8 48.8(3)
C41 B1 N1 C8 -77.4(3)
C31 B1 C1 C6 -78.8(3)
N1 B1 C1 C6 172.3(2)
C41 B1 C1 C6 51.7(3)
C31 B1 C1 C2 110.1(2)
N1 B1 C1 C2 1.3(2)
C41 B1 C1 C2 -119.3(2)
C6 C1 C2 C3 2.1(3)
B1 C1 C2 C3 174.5(2)
C6 C1 C2 C7 -176.2(2)
B1 C1 C2 C7 -3.7(2)
C1 C2 C3 C4 -0.4(3)
C7 C2 C3 C4 177.5(2)
C2 C3 C4 C5 -0.3(4)
C3 C4 C5 C6 -0.7(4)
C4 C5 C6 C1 2.5(4)
C2 C1 C6 C5 -3.1(3)
B1 C1 C6 C5 -173.7(2)
C8 N1 C7 C2 -177.14(18)
B1 N1 C7 C2 -4.2(2)
C8 N1 C7 C9 3.2(3)
B1 N1 C7 C9 176.10(19)
C3 C2 C7 N1 -173.1(2)
C1 C2 C7 N1 5.0(2)
C3 C2 C7 C9 6.6(4)
C1 C2 C7 C9 -175.3(2)
C7 N1 C8 C21 88.7(3)
B1 N1 C8 C21 -83.5(3)
C16 N2 C9 C10 -162.4(2)
C16 N2 C9 C7 75.8(2)
N1 C7 C9 N2 -157.3(2)
C2 C7 C9 N2 23.1(3)
N1 C7 C9 C10 82.2(3)
C2 C7 C9 C10 -97.4(2)
N2 C9 C10 C11 -77.7(3)
C7 C9 C10 C11 44.2(3)
N2 C9 C10 C15 101.8(2)
C7 C9 C10 C15 -136.3(2)
C15 C10 C11 C12 2.9(4)
C9 C10 C11 C12 -177.5(2)
C10 C11 C12 C13 0.7(4)
C11 C12 C13 C14 -2.4(4)
C12 C13 C14 C15 0.5(4)
C13 C14 C15 C10 2.9(4)
C13 C14 C15 B2 -169.4(2)
C11 C10 C15 C14 -4.6(3)
C9 C10 C15 C14 175.9(2)
C11 C10 C15 B2 166.6(2)
C9 C10 C15 B2 -13.0(4)
C61 B2 C15 C14 -32.1(3)
C71 B2 C15 C14 140.6(2)
C61 B2 C15 C10 156.7(2)
C71 B2 C15 C10 -30.7(4)
C9 N2 C16 C51 176.17(19)
N1 C8 C21 C26 -24.9(3)
N1 C8 C21 C22 154.8(2)
C26 C21 C22 C23 -0.9(4)
C8 C21 C22 C23 179.4(2)
C21 C22 C23 C24 1.4(4)
C22 C23 C24 C25 -0.7(5)
C23 C24 C25 C26 -0.6(5)
C24 C25 C26 C21 1.1(5)
C22 C21 C26 C25 -0.4(4)
C8 C21 C26 C25 179.3(3)
C1 B1 C31 C32 169.5(2)
N1 B1 C31 C32 -86.0(2)
C41 B1 C31 C32 43.1(3)
C1 B1 C31 C36 -12.8(3)
N1 B1 C31 C36 91.7(2)
C41 B1 C31 C36 -139.1(2)
C36 C31 C32 C33 0.1(3)
B1 C31 C32 C33 178.0(2)
C36 C31 C32 C37 -179.7(2)
B1 C31 C32 C37 -1.9(4)
C31 C32 C33 C34 1.7(4)
C37 C32 C33 C34 -178.4(3)
C32 C33 C34 C35 -1.7(4)
C32 C33 C34 C38 179.1(3)
C33 C34 C35 C36 -0.2(4)
C38 C34 C35 C36 179.1(3)
C34 C35 C36 C31 2.0(4)
C34 C35 C36 C39 -177.8(3)
C32 C31 C36 C35 -1.9(3)
B1 C31 C36 C35 -179.8(2)
C32 C31 C36 C39 177.9(2)
B1 C31 C36 C39 0.0(4)
C1 B1 C41 C42 87.0(3)
C31 B1 C41 C42 -136.8(2)
N1 B1 C41 C42 -15.9(3)
C1 B1 C41 C46 -87.0(2)
C31 B1 C41 C46 49.2(3)
N1 B1 C41 C46 170.1(2)
C46 C41 C42 C43 -2.5(3)
B1 C41 C42 C43 -176.5(2)
C46 C41 C42 C47 174.5(2)
B1 C41 C42 C47 0.5(4)
C41 C42 C43 C44 2.0(4)
C47 C42 C43 C44 -175.1(2)
C42 C43 C44 C45 -0.1(4)
C42 C43 C44 C48 179.0(3)
C43 C44 C45 C46 -1.4(4)
C48 C44 C45 C46 179.6(3)
C44 C45 C46 C41 0.8(4)
C44 C45 C46 C49 -177.4(3)
C42 C41 C46 C45 1.1(4)
B1 C41 C46 C45 175.7(2)
C42 C41 C46 C49 179.2(2)
B1 C41 C46 C49 -6.2(4)
N2 C16 C51 C56 -170.5(2)
N2 C16 C51 C52 9.8(3)
C56 C51 C52 C53 -0.4(4)
C16 C51 C52 C53 179.4(3)
C51 C52 C53 C54 -0.7(5)
C52 C53 C54 C55 0.9(5)
C53 C54 C55 C56 0.0(5)
C52 C51 C56 C55 1.3(4)
C16 C51 C56 C55 -178.5(3)
C54 C55 C56 C51 -1.1(5)
C71 B2 C61 C66 133.8(3)
C15 B2 C61 C66 -53.6(3)
C71 B2 C61 C62 -52.5(4)
C15 B2 C61 C62 120.1(3)
C66 C61 C62 C63 3.0(4)
B2 C61 C62 C63 -171.0(3)
C66 C61 C62 C67 -179.9(3)
B2 C61 C62 C67 6.2(4)
C61 C62 C63 C64 -1.6(5)
C67 C62 C63 C64 -178.8(3)
C62 C63 C64 C65 -1.3(5)
C62 C63 C64 C68 178.1(4)
C63 C64 C65 C66 2.6(5)
C68 C64 C65 C66 -176.7(4)
C64 C65 C66 C61 -1.1(5)
C64 C65 C66 C69 179.9(3)
C62 C61 C66 C65 -1.7(4)
B2 C61 C66 C65 172.2(3)
C62 C61 C66 C69 177.2(3)
B2 C61 C66 C69 -8.8(4)
C61 B2 C71 C76 -60.1(3)
C15 B2 C71 C76 127.6(2)
C61 B2 C71 C72 116.3(3)
C15 B2 C71 C72 -56.0(3)
C76 C71 C72 C73 -0.4(4)
B2 C71 C72 C73 -176.9(2)
C76 C71 C72 C77 177.1(2)
B2 C71 C72 C77 0.6(4)
C71 C72 C73 C74 -0.7(4)
C77 C72 C73 C74 -178.3(3)
C72 C73 C74 C75 0.5(4)
C72 C73 C74 C78 -179.0(3)
C73 C74 C75 C76 0.7(4)
C78 C74 C75 C76 -179.8(3)
C74 C75 C76 C71 -1.8(4)
C74 C75 C76 C79 179.3(3)
C72 C71 C76 C75 1.6(4)
B2 C71 C76 C75 178.1(2)
C72 C71 C76 C79 -179.5(2)
B2 C71 C76 C79 -2.9(4)

loop_
_platon_squeeze_void_nr
_platon_squeeze_void_average_x
_platon_squeeze_void_average_y
_platon_squeeze_void_average_z
_platon_squeeze_void_volume
_platon_squeeze_void_count_electrons
_platon_squeeze_void_content
1 0.225 0.812 0.565 8 1 ' '
2 0.500 0.000 1.000 99 22 ' '
3 0.500 0.500 0.500 208 31 ' '
4 0.775 0.187 0.435 8 1 ' '
